data_4500302
loop_
_publ_author_name
'Su, Zhi'
'Fan, Jian'
'Chen, Min'
'Okamura, Taka-aki'
'Sun, Wei-Yin'

_publ_section_title
;
 Syntheses, Characterization, and Properties of Three-Dimensional Pillared
 Frameworks with Entanglement
;
_journal_issue 4
_journal_name_full 'Crystal Growth &amp; Design'
_journal_page_first 1159
_journal_paper_doi 10.1021/cg101365v
_journal_volume 11
_journal_year 2011
_chemical_formula_moiety 'C19 H15 Cd N4 O5'
_chemical_formula_sum 'C19 H15 Cd N4 O5'
_chemical_formula_weight 491.75
_chemical_name_systematic
; 
 ? 
;
_space_group_IT_number 15
_symmetry_cell_setting monoclinic
_symmetry_space_group_name_Hall '-C 2yc'
_symmetry_space_group_name_H-M 'C 1 2/c 1'
_atom_sites_solution_hydrogens geom
_atom_sites_solution_primary direct
_atom_sites_solution_secondary difmap
_audit_creation_method SHELXL-97
_cell_angle_alpha 90.00
_cell_angle_beta 126.510(5)
_cell_angle_gamma 90.00
_cell_formula_units_Z 8
_cell_length_a 27.266(4)
_cell_length_b 7.5708(11)
_cell_length_c 21.833(3)
_cell_measurement_reflns_used 4881
_cell_measurement_temperature 293(2)
_cell_measurement_theta_max 28.16
_cell_measurement_theta_min 2.32
_cell_volume 3622.4(9)
_computing_structure_refinement 'SHELXL-97 (Sheldrick, 1997)'
_computing_structure_solution 'SHELXS-97 (Sheldrick, 1990)'
_diffrn_ambient_temperature 293(2)
_diffrn_measured_fraction_theta_full 0.996
_diffrn_measured_fraction_theta_max 0.996
_diffrn_radiation_monochromator graphite
_diffrn_radiation_source 'fine-focus sealed tube'
_diffrn_radiation_type MoK\a
_diffrn_radiation_wavelength 0.71073
_diffrn_reflns_av_R_equivalents 0.1217
_diffrn_reflns_av_sigmaI/netI 0.0860
_diffrn_reflns_limit_h_max 30
_diffrn_reflns_limit_h_min -32
_diffrn_reflns_limit_k_max 8
_diffrn_reflns_limit_k_min -9
_diffrn_reflns_limit_l_max 26
_diffrn_reflns_limit_l_min -19
_diffrn_reflns_number 8683
_diffrn_reflns_theta_full 25.25
_diffrn_reflns_theta_max 25.25
_diffrn_reflns_theta_min 1.86
_exptl_absorpt_coefficient_mu 1.248
_exptl_absorpt_correction_T_max 0.8350
_exptl_absorpt_correction_T_min 0.7060
_exptl_absorpt_correction_type multi-scan
_exptl_absorpt_process_details 'sadabs, bruker(2000)'
_exptl_crystal_colour colorless
_exptl_crystal_density_diffrn 1.803
_exptl_crystal_density_method 'not measured'
_exptl_crystal_description block
_exptl_crystal_F_000 1960
_exptl_crystal_size_max 0.30
_exptl_crystal_size_mid 0.15
_exptl_crystal_size_min 0.15
_refine_diff_density_max 1.623
_refine_diff_density_min -1.127
_refine_diff_density_rms 0.133
_refine_ls_extinction_method none
_refine_ls_goodness_of_fit_ref 0.936
_refine_ls_hydrogen_treatment mixed
_refine_ls_matrix_type full
_refine_ls_number_parameters 270
_refine_ls_number_reflns 3255
_refine_ls_number_restraints 0
_refine_ls_restrained_S_all 0.936
_refine_ls_R_factor_all 0.0432
_refine_ls_R_factor_gt 0.0394
_refine_ls_shift/su_max 0.002
_refine_ls_shift/su_mean 0.000
_refine_ls_structure_factor_coef Fsqd
_refine_ls_weighting_details 'calc w=1/[\s^2^(Fo^2^)+(0.0465P)^2^+0.0000P] where P=(Fo^2^+2Fc^2^)/3'
_refine_ls_weighting_scheme calc
_refine_ls_wR_factor_gt 0.0942
_refine_ls_wR_factor_ref 0.0964
_reflns_number_gt 2834
_reflns_number_total 3255
_reflns_threshold_expression >2sigma(I)
_cod_data_source_file cg101365v_si_002.cif
_cod_data_source_block 4
_cod_original_sg_symbol_H-M 'C 2/c'
_cod_database_code 4500302

loop_
_symmetry_equiv_pos_as_xyz
'x, y, z'
'-x, y, -z+1/2'
'x+1/2, y+1/2, z'
'-x+1/2, y+1/2, -z+1/2'
'-x, -y, -z'
'x, -y, z-1/2'
'-x+1/2, -y+1/2, -z'
'x+1/2, -y+1/2, z-1/2'

loop_
_atom_site_label
_atom_site_type_symbol
_atom_site_fract_x
_atom_site_fract_y
_atom_site_fract_z
_atom_site_U_iso_or_equiv
_atom_site_adp_type
_atom_site_occupancy
_atom_site_symmetry_multiplicity
_atom_site_calc_flag
_atom_site_refinement_flags
C1 C 0.89470(14) 0.4598(4) 0.13146(18) 0.0272(7) Uani 1 1 d .
C2 C 0.92144(14) 0.6140(4) 0.17216(18) 0.0262(7) Uani 1 1 d .
H2 H 0.9506 0.6715 0.1701 0.031 Uiso 1 1 calc R
C3 C 0.90454(16) 0.6822(4) 0.2159(2) 0.0265(8) Uani 1 1 d .
C4 C 0.86321(14) 0.5981(5) 0.22211(19) 0.0300(8) Uani 1 1 d .
H4 H 0.8536 0.6424 0.2535 0.036 Uiso 1 1 calc R
C5 C 0.83602(14) 0.4443(4) 0.18002(18) 0.0282(7) Uani 1 1 d .
C6 C 0.85061(14) 0.3779(5) 0.13427(18) 0.0287(7) Uani 1 1 d .
H6 H 0.8309 0.2775 0.1051 0.034 Uiso 1 1 calc R
C7 C 0.91713(15) 0.3728(4) 0.09022(19) 0.0282(7) Uani 1 1 d .
C8 C 0.95371(19) 1.1235(5) 0.2790(2) 0.0469(10) Uani 1 1 d .
H8 H 0.9581 1.2427 0.2730 0.056 Uiso 1 1 calc R
C9 C 0.92872(19) 1.0030(5) 0.2234(2) 0.0487(10) Uani 1 1 d .
H9 H 0.9133 1.0219 0.1728 0.058 Uiso 1 1 calc R
C10 C 0.95671(17) 0.8798(5) 0.3293(2) 0.0350(8) Uani 1 1 d .
H10 H 0.9635 0.7949 0.3644 0.042 Uiso 1 1 calc R
C11 C 0.7561(2) 0.2074(7) 0.2353(3) 0.0642(15) Uani 1 1 d .
H11 H 0.7524 0.1498 0.2699 0.077 Uiso 1 1 calc R
C12 C 0.73606(18) 0.3071(5) 0.1323(2) 0.0412(10) Uani 1 1 d .
H12 H 0.7160 0.3352 0.0812 0.049 Uiso 1 1 calc R
C13 C 0.8065(2) 0.2891(6) 0.2533(3) 0.0523(12) Uani 1 1 d .
H13 H 0.8431 0.3009 0.3017 0.063 Uiso 1 1 calc R
C14 C 0.79654(15) 1.2188(5) 0.4918(2) 0.0304(8) Uani 1 1 d .
C15 C 0.76056(17) 1.3685(5) 0.4613(2) 0.0401(9) Uani 1 1 d .
H15 H 0.7669 1.4492 0.4345 0.048 Uiso 1 1 calc R
C16 C 0.78472(16) 1.1012(5) 0.5295(2) 0.0385(9) Uani 1 1 d .
H16 H 0.8078 0.9985 0.5495 0.046 Uiso 1 1 calc R
C17 C 0.84730(17) 1.1811(4) 0.4875(2) 0.0336(9) Uani 1 1 d .
H17 H 0.8677 1.0747 0.5087 0.040 Uiso 1 1 calc R
C18 C 0.86711(17) 1.2800(5) 0.4574(2) 0.0349(9) Uani 1 1 d .
H18 H 0.8469 1.3850 0.4336 0.042 Uiso 1 1 calc R
C19 C 0.92072(15) 1.2302(5) 0.4599(2) 0.0256(7) Uani 1 1 d .
Cd1 Cd 1.023800(10) 1.19197(3) 0.458804(13) 0.02337(12) Uani 1 1 d .
N1 N 0.97171(12) 1.0463(4) 0.34565(15) 0.0310(7) Uani 1 1 d .
N2 N 0.93027(13) 0.8473(4) 0.25550(17) 0.0299(6) Uani 1 1 d .
N3 N 0.71128(16) 0.2201(5) 0.1595(2) 0.0514(10) Uani 1 1 d .
N4 N 0.79421(13) 0.3505(4) 0.18795(17) 0.0320(7) Uani 1 1 d .
O1 O 0.96332(11) 0.4350(3) 0.09927(14) 0.0372(6) Uani 1 1 d .
O2 O 0.89074(13) 0.2350(4) 0.05266(17) 0.0427(7) Uani 1 1 d .
O3 O 0.93885(12) 1.3411(3) 0.43450(16) 0.0350(6) Uani 1 1 d .
O4 O 0.94716(12) 1.0851(3) 0.48490(16) 0.0438(7) Uani 1 1 d .
O5 O 1.08405(14) 1.3116(4) 0.57648(15) 0.0290(6) Uani 1 1 d .
H51 H 1.0757(18) 1.411(5) 0.573(2) 0.035(12) Uiso 1 1 d .
H91 H 1.114(2) 1.296(5) 0.588(3) 0.041(15) Uiso 1 1 d .

loop_
_atom_site_aniso_label
_atom_site_aniso_U_11
_atom_site_aniso_U_22
_atom_site_aniso_U_33
_atom_site_aniso_U_23
_atom_site_aniso_U_13
_atom_site_aniso_U_12
C1 0.0215(16) 0.0331(18) 0.0218(16) 0.0021(14) 0.0101(13) 0.0058(14)
C2 0.0200(16) 0.0330(18) 0.0250(17) -0.0013(14) 0.0130(13) -0.0022(14)
C3 0.0239(17) 0.0296(18) 0.0215(17) -0.0032(13) 0.0111(14) -0.0023(13)
C4 0.0241(16) 0.0398(19) 0.0279(17) -0.0076(16) 0.0164(14) -0.0037(15)
C5 0.0204(16) 0.0364(18) 0.0268(17) -0.0009(15) 0.0134(14) -0.0030(14)
C6 0.0227(16) 0.0342(18) 0.0248(17) -0.0047(15) 0.0116(14) -0.0023(15)
C7 0.0313(18) 0.0281(17) 0.0251(17) 0.0044(14) 0.0167(15) 0.0082(15)
C8 0.054(3) 0.0326(19) 0.035(2) -0.0011(17) 0.0155(19) -0.0087(19)
C9 0.061(3) 0.041(2) 0.031(2) 0.0010(18) 0.020(2) -0.009(2)
C10 0.047(2) 0.037(2) 0.0289(19) -0.0055(16) 0.0264(17) -0.0098(18)
C11 0.038(3) 0.097(4) 0.052(3) 0.017(3) 0.024(2) -0.014(2)
C12 0.027(2) 0.049(2) 0.039(2) -0.0002(17) 0.0145(18) -0.0075(16)
C13 0.031(2) 0.079(3) 0.037(2) 0.007(2) 0.0147(19) -0.014(2)
C14 0.0199(17) 0.0381(19) 0.033(2) -0.0058(15) 0.0154(16) -0.0015(15)
C15 0.036(2) 0.045(2) 0.048(2) 0.0128(19) 0.0299(18) 0.0026(19)
C16 0.0301(18) 0.041(2) 0.048(2) 0.0121(18) 0.0257(17) 0.0089(17)
C17 0.0285(19) 0.036(2) 0.039(2) 0.0005(15) 0.0213(17) -0.0004(15)
C18 0.0273(19) 0.039(2) 0.041(2) 0.0039(17) 0.0213(17) 0.0057(16)
C19 0.0208(17) 0.0289(17) 0.0256(18) -0.0028(14) 0.0129(14) 0.0012(15)
Cd1 0.02172(17) 0.02595(17) 0.02550(18) -0.00020(9) 0.01571(13) -0.00008(9)
N1 0.0348(16) 0.0356(16) 0.0254(15) -0.0067(12) 0.0195(13) -0.0062(13)
N2 0.0305(15) 0.0316(15) 0.0297(16) -0.0053(13) 0.0190(13) -0.0060(13)
N3 0.0297(19) 0.061(2) 0.054(2) 0.0027(18) 0.0199(18) -0.0128(17)
N4 0.0209(14) 0.0421(16) 0.0310(17) -0.0039(14) 0.0144(13) -0.0057(13)
O1 0.0360(13) 0.0392(14) 0.0472(15) -0.0016(12) 0.0306(12) 0.0034(12)
O2 0.0467(17) 0.0433(14) 0.0458(17) -0.0140(14) 0.0317(14) -0.0056(14)
O3 0.0342(14) 0.0332(13) 0.0466(16) 0.0060(11) 0.0289(13) 0.0060(11)
O4 0.0470(15) 0.0387(15) 0.0592(18) 0.0153(13) 0.0389(14) 0.0155(13)
O5 0.0242(15) 0.0323(16) 0.0285(14) 0.0006(11) 0.0146(12) 0.0038(11)

loop_
_atom_type_symbol
_atom_type_description
_atom_type_scat_dispersion_real
_atom_type_scat_dispersion_imag
_atom_type_scat_source
C C 0.0033 0.0016 'International Tables Vol C Tables 4.2.6.8 and 6.1.1.4'
H H 0.0000 0.0000 'International Tables Vol C Tables 4.2.6.8 and 6.1.1.4'
N N 0.0061 0.0033 'International Tables Vol C Tables 4.2.6.8 and 6.1.1.4'
O O 0.0106 0.0060 'International Tables Vol C Tables 4.2.6.8 and 6.1.1.4'
Cd Cd -0.8075 1.2024 'International Tables Vol C Tables 4.2.6.8 and 6.1.1.4'

loop_
_geom_angle_atom_site_label_1
_geom_angle_atom_site_label_2
_geom_angle_atom_site_label_3
_geom_angle
_geom_angle_site_symmetry_1
_geom_angle_site_symmetry_3
C2 C1 C6 119.3(3) . .
C2 C1 C7 120.4(3) . .
C6 C1 C7 120.1(3) . .
C1 C2 C3 119.6(3) . .
C1 C2 H2 120.2 . .
C3 C2 H2 120.2 . .
C4 C3 C2 121.8(3) . .
C4 C3 N2 118.6(3) . .
C2 C3 N2 119.6(3) . .
C3 C4 C5 118.0(3) . .
C3 C4 H4 121.0 . .
C5 C4 H4 121.0 . .
C6 C5 C4 121.1(3) . .
C6 C5 N4 120.0(3) . .
C4 C5 N4 118.8(3) . .
C5 C6 C1 120.2(3) . .
C5 C6 H6 119.9 . .
C1 C6 H6 119.9 . .
O1 C7 O2 123.4(3) . .
O1 C7 C1 118.1(3) . .
O2 C7 C1 118.3(3) . .
C9 C8 N1 110.0(3) . .
C9 C8 H8 125.0 . .
N1 C8 H8 125.0 . .
C8 C9 N2 106.4(3) . .
C8 C9 H9 126.8 . .
N2 C9 H9 126.8 . .
N1 C10 N2 111.2(3) . .
N1 C10 H10 124.4 . .
N2 C10 H10 124.4 . .
C13 C11 N3 110.5(4) . .
C13 C11 H11 124.8 . .
N3 C11 H11 124.8 . .
N3 C12 N4 111.2(4) . .
N3 C12 H12 124.4 . .
N4 C12 H12 124.4 . .
C11 C13 N4 106.6(4) . .
C11 C13 H13 126.7 . .
N4 C13 H13 126.7 . .
C16 C14 C15 117.8(3) . .
C16 C14 C17 118.5(3) . .
C15 C14 C17 123.7(3) . .
C16 C15 C14 120.4(4) 7_676 .
C16 C15 H15 119.8 7_676 .
C14 C15 H15 119.8 . .
C14 C16 C15 121.8(3) . 7_676
C14 C16 H16 119.1 . .
C15 C16 H16 119.1 7_676 .
C18 C17 C14 127.4(3) . .
C18 C17 H17 116.3 . .
C14 C17 H17 116.3 . .
C17 C18 C19 122.0(3) . .
C17 C18 H18 119.0 . .
C19 C18 H18 119.0 . .
O4 C19 O3 120.3(3) . .
O4 C19 C18 122.8(3) . .
O3 C19 C18 116.9(3) . .
O5 Cd1 N1 173.22(11) . .
O5 Cd1 O4 88.40(10) . 5_776
N1 Cd1 O4 86.13(10) . 5_776
O5 Cd1 O3 90.94(11) . .
N1 Cd1 O3 95.38(10) . .
O4 Cd1 O3 122.49(9) 5_776 .
O5 Cd1 O1 93.32(9) . 2_765
N1 Cd1 O1 89.48(9) . 2_765
O4 Cd1 O1 150.55(9) 5_776 2_765
O3 Cd1 O1 86.90(9) . 2_765
O5 Cd1 O2 88.35(10) . 2_765
N1 Cd1 O2 88.36(10) . 2_765
O4 Cd1 O2 97.22(9) 5_776 2_765
O3 Cd1 O2 140.25(8) . 2_765
O1 Cd1 O2 53.50(9) 2_765 2_765
O5 Cd1 O4 90.63(10) . .
N1 Cd1 O4 91.33(10) . .
O4 Cd1 O4 70.61(9) 5_776 .
O3 Cd1 O4 51.89(8) . .
O1 Cd1 O4 138.67(8) 2_765 .
O2 Cd1 O4 167.82(8) 2_765 .
C10 N1 C8 105.5(3) . .
C10 N1 Cd1 131.0(2) . .
C8 N1 Cd1 123.3(2) . .
C10 N2 C9 106.9(3) . .
C10 N2 C3 127.0(3) . .
C9 N2 C3 126.0(3) . .
C12 N3 C11 104.8(4) . .
C13 N4 C12 106.9(3) . .
C13 N4 C5 125.8(3) . .
C12 N4 C5 127.2(3) . .
C7 O1 Cd1 94.5(2) . 2_745
C7 O2 Cd1 88.2(2) . 2_745
C19 O3 Cd1 99.99(19) . .
C19 O4 Cd1 162.7(2) . 5_776
C19 O4 Cd1 87.7(2) . .
Cd1 O4 Cd1 109.39(9) 5_776 .
Cd1 O5 H51 108(3) . .
Cd1 O5 H91 104(4) . .
H51 O5 H91 114(5) . .

loop_
_geom_bond_atom_site_label_1
_geom_bond_atom_site_label_2
_geom_bond_distance
_geom_bond_site_symmetry_2
C1 C2 1.383(5) .
C1 C6 1.386(5) .
C1 C7 1.508(5) .
C2 C3 1.383(5) .
C2 H2 0.9300 .
C3 C4 1.370(5) .
C3 N2 1.443(4) .
C4 C5 1.392(5) .
C4 H4 0.9300 .
C5 C6 1.372(5) .
C5 N4 1.439(4) .
C6 H6 0.9300 .
C7 O1 1.245(4) .
C7 O2 1.256(4) .
C8 C9 1.336(5) .
C8 N1 1.361(5) .
C8 H8 0.9300 .
C9 N2 1.359(5) .
C9 H9 0.9300 .
C10 N1 1.308(4) .
C10 N2 1.340(4) .
C10 H10 0.9300 .
C11 C13 1.336(6) .
C11 N3 1.354(6) .
C11 H11 0.9300 .
C12 N3 1.312(5) .
C12 N4 1.344(5) .
C12 H12 0.9300 .
C13 N4 1.339(5) .
C13 H13 0.9300 .
C14 C16 1.376(5) .
C14 C15 1.383(5) .
C14 C17 1.469(5) .
C15 C16 1.382(5) 7_676
C15 H15 0.9300 .
C16 C15 1.382(5) 7_676
C16 H16 0.9300 .
C17 C18 1.308(5) .
C17 H17 0.9300 .
C18 C19 1.479(5) .
C18 H18 0.9300 .
C19 O4 1.247(4) .
C19 O3 1.258(4) .
Cd1 O5 2.258(3) .
Cd1 N1 2.272(3) .
Cd1 O4 2.319(3) 5_776
Cd1 O3 2.336(2) .
Cd1 O1 2.376(2) 2_765
Cd1 O2 2.508(3) 2_765
Cd1 O4 2.601(3) .
O1 Cd1 2.376(2) 2_745
O2 Cd1 2.508(3) 2_745
O4 Cd1 2.319(2) 5_776
O5 H51 0.78(4) .
O5 H91 0.71(5) .

loop_
_geom_torsion_atom_site_label_1
_geom_torsion_atom_site_label_2
_geom_torsion_atom_site_label_3
_geom_torsion_atom_site_label_4
_geom_torsion
_geom_torsion_site_symmetry_1
_geom_torsion_site_symmetry_4
C6 C1 C2 C3 1.1(5) . .
C7 C1 C2 C3 -173.5(3) . .
C1 C2 C3 C4 2.1(5) . .
C1 C2 C3 N2 -177.1(3) . .
C2 C3 C4 C5 -2.9(5) . .
N2 C3 C4 C5 176.3(3) . .
C3 C4 C5 C6 0.7(5) . .
C3 C4 C5 N4 177.7(3) . .
C4 C5 C6 C1 2.4(5) . .
N4 C5 C6 C1 -174.6(3) . .
C2 C1 C6 C5 -3.3(5) . .
C7 C1 C6 C5 171.3(3) . .
C2 C1 C7 O1 6.0(5) . .
C6 C1 C7 O1 -168.5(3) . .
C2 C1 C7 O2 -178.6(3) . .
C6 C1 C7 O2 6.9(5) . .
N1 C8 C9 N2 0.8(5) . .
N3 C11 C13 N4 -1.7(6) . .
C16 C14 C15 C16 1.3(6) . 7_676
C17 C14 C15 C16 -177.1(3) . 7_676
C15 C14 C16 C15 -1.4(7) . 7_676
C17 C14 C16 C15 177.2(3) . 7_676
C16 C14 C17 C18 -176.7(4) . .
C15 C14 C17 C18 1.8(6) . .
C14 C17 C18 C19 177.2(3) . .
C17 C18 C19 O4 6.2(6) . .
C17 C18 C19 O3 -174.6(4) . .
N2 C10 N1 C8 0.3(4) . .
N2 C10 N1 Cd1 -174.7(2) . .
C9 C8 N1 C10 -0.7(5) . .
C9 C8 N1 Cd1 174.8(3) . .
O4 Cd1 N1 C10 14.1(3) 5_776 .
O3 Cd1 N1 C10 -108.2(3) . .
O1 Cd1 N1 C10 164.9(3) 2_765 .
O2 Cd1 N1 C10 111.4(3) 2_765 .
O4 Cd1 N1 C10 -56.4(3) . .
O4 Cd1 N1 C8 -160.2(3) 5_776 .
O3 Cd1 N1 C8 77.5(3) . .
O1 Cd1 N1 C8 -9.3(3) 2_765 .
O2 Cd1 N1 C8 -62.8(3) 2_765 .
O4 Cd1 N1 C8 129.3(3) . .
N1 C10 N2 C9 0.2(4) . .
N1 C10 N2 C3 -176.0(3) . .
C8 C9 N2 C10 -0.6(5) . .
C8 C9 N2 C3 175.7(4) . .
C4 C3 N2 C10 51.5(5) . .
C2 C3 N2 C10 -129.3(4) . .
C4 C3 N2 C9 -124.1(4) . .
C2 C3 N2 C9 55.1(5) . .
N4 C12 N3 C11 -0.6(5) . .
C13 C11 N3 C12 1.4(6) . .
C11 C13 N4 C12 1.2(5) . .
C11 C13 N4 C5 -178.6(4) . .
N3 C12 N4 C13 -0.4(5) . .
N3 C12 N4 C5 179.4(3) . .
C6 C5 N4 C13 120.6(4) . .
C4 C5 N4 C13 -56.4(5) . .
C6 C5 N4 C12 -59.2(5) . .
C4 C5 N4 C12 123.7(4) . .
O2 C7 O1 Cd1 -6.9(4) . 2_745
C1 C7 O1 Cd1 168.2(2) . 2_745
O1 C7 O2 Cd1 6.5(4) . 2_745
C1 C7 O2 Cd1 -168.6(3) . 2_745
O4 C19 O3 Cd1 -3.0(4) . .
C18 C19 O3 Cd1 177.8(3) . .
O5 Cd1 O3 C19 -88.5(2) . .
N1 Cd1 O3 C19 89.0(2) . .
O4 Cd1 O3 C19 0.2(3) 5_776 .
O1 Cd1 O3 C19 178.2(2) 2_765 .
O2 Cd1 O3 C19 -177.07(19) 2_765 .
O4 Cd1 O3 C19 1.55(19) . .
O3 C19 O4 Cd1 173.8(7) . 5_776
C18 C19 O4 Cd1 -7.0(11) . 5_776
O3 C19 O4 Cd1 2.6(3) . .
C18 C19 O4 Cd1 -178.2(3) . .
O5 Cd1 O4 C19 89.2(2) . .
N1 Cd1 O4 C19 -97.3(2) . .
O4 Cd1 O4 C19 177.2(3) 5_776 .
O3 Cd1 O4 C19 -1.54(19) . .
O1 Cd1 O4 C19 -6.6(3) 2_765 .
O2 Cd1 O4 C19 174.3(4) 2_765 .
O5 Cd1 O4 Cd1 -88.08(13) . 5_776
N1 Cd1 O4 Cd1 85.43(12) . 5_776
O4 Cd1 O4 Cd1 0.0 5_776 5_776
O3 Cd1 O4 Cd1 -178.78(17) . 5_776
O1 Cd1 O4 Cd1 176.16(10) 2_765 5_776
O2 Cd1 O4 Cd1 -3.0(5) 2_765 5_776
